data_2243385
loop_
_publ_author_name
'Tiouabi, Mustapha'
'Tabacchi, Rapha\"el'
'Stoeckli-Evans, Helen'

_publ_section_title
;
 The crystal structure and Hirshfeld surface analysis of
 1-(2,5-dimethoxyphenyl)-2,2,6,6-tetramethylpiperidine
;
_journal_issue 6
_journal_name_full 'Acta Crystallographica Section E'
_journal_page_first 794
_journal_page_last 797
_journal_paper_doi 10.1107/S2056989020005952
_journal_volume 76
_journal_year 2020
_chemical_formula_iupac 'C17 H27 N O2'
_chemical_formula_moiety 'C17 H27 N O2'
_chemical_formula_sum 'C17 H27 N O2'
_chemical_formula_weight 277.39
_chemical_name_systematic
;
1-(2,5-Dimethoxyphenyl)-2,2,6,6-tetramethylpiperidine
;
_space_group_crystal_system monoclinic
_space_group_IT_number 14
_space_group_name_Hall '-P 2ybc'
_space_group_name_H-M_alt 'P 1 21/c 1'
_atom_sites_solution_hydrogens geom
_atom_sites_solution_primary direct
_atom_sites_solution_secondary difmap
_audit_creation_method SHELXL-2018/3
_cell_angle_alpha 90
_cell_angle_beta 99.649(12)
_cell_angle_gamma 90
_cell_formula_units_Z 4
_cell_length_a 6.8817(10)
_cell_length_b 28.249(4)
_cell_length_c 8.1369(13)
_cell_measurement_reflns_used 4940
_cell_measurement_temperature 173(2)
_cell_measurement_theta_max 25.46
_cell_measurement_theta_min 1.44
_cell_volume 1559.4(4)
_computing_cell_refinement
;
X-Area (Stoe & Cie, 2005)
;
_computing_data_collection
;
X-Area (Stoe & Cie, 2005)
;
_computing_data_reduction
;
X-RED32 (Stoe & Cie, 2005)
;
_computing_molecular_graphics
;
PLATON (Spek, 2020) and Mercury (Macrae <i>et al.</i>,  2020)
;
_computing_publication_material
;
<i>SHELXL2018/3</i> (Sheldrick, 2015), PLATON (Spek, 2020) and
publcif (Westrip, 2010)
;
_computing_structure_refinement
;
<i>SHELXL2018/3</i> (Sheldrick, 2015)
;
_computing_structure_solution
;
SHELXS97 (Sheldrick, 2008)
;
_diffrn_ambient_temperature 173(2)
_diffrn_detector 'image plate (34 cm diameter)'
_diffrn_measured_fraction_theta_full 0.990
_diffrn_measured_fraction_theta_max 0.990
_diffrn_measurement_device '2-circle goniometer'
_diffrn_measurement_device_type 'STOE IPDS 2'
_diffrn_measurement_method '\f + \w scans'
_diffrn_radiation_monochromator 'plane graphite'
_diffrn_radiation_source 'fine-focus sealed tube'
_diffrn_radiation_type MoK\a
_diffrn_radiation_wavelength 0.71073
_diffrn_reflns_av_R_equivalents 0.0852
_diffrn_reflns_av_unetI/netI 0.0828
_diffrn_reflns_limit_h_max 8
_diffrn_reflns_limit_h_min -8
_diffrn_reflns_limit_k_max 33
_diffrn_reflns_limit_k_min -33
_diffrn_reflns_limit_l_max 9
_diffrn_reflns_limit_l_min -9
_diffrn_reflns_number 10596
_diffrn_reflns_theta_full 25.179
_diffrn_reflns_theta_max 25.179
_diffrn_reflns_theta_min 1.442
_diffrn_source 'sealed X-ray tube, 12 x 0.4 mm long-fine focus'
_exptl_absorpt_coefficient_mu 0.076
_exptl_absorpt_correction_type none
_exptl_crystal_colour colourless
_exptl_crystal_density_diffrn 1.182
_exptl_crystal_description rod
_exptl_crystal_F_000 608
_exptl_crystal_size_max 0.400
_exptl_crystal_size_mid 0.100
_exptl_crystal_size_min 0.100
_refine_diff_density_max 0.125
_refine_diff_density_min -0.126
_refine_ls_extinction_coef 0.0127(13)
_refine_ls_extinction_expression Fc^*^=kFc[1+0.001xFc^2^\l^3^/sin(2\q)]^-1/4^
_refine_ls_extinction_method
;
(<i>SHELXL2018/3</i>; Sheldrick, 2015)
;
_refine_ls_goodness_of_fit_ref 0.827
_refine_ls_hydrogen_treatment constr
_refine_ls_matrix_type full
_refine_ls_number_parameters 188
_refine_ls_number_reflns 2770
_refine_ls_number_restraints 0
_refine_ls_restrained_S_all 0.827
_refine_ls_R_factor_all 0.0760
_refine_ls_R_factor_gt 0.0366
_refine_ls_shift/su_max 0.000
_refine_ls_shift/su_mean 0.000
_refine_ls_structure_factor_coef Fsqd
_refine_ls_weighting_details 'w=1/[\s^2^(Fo^2^)+(0.0237P)^2^] where P=(Fo^2^+2Fc^2^)/3'
_refine_ls_weighting_scheme calc
_refine_ls_wR_factor_gt 0.0660
_refine_ls_wR_factor_ref 0.0730
_reflns_number_gt 1695
_reflns_number_total 2770
_reflns_threshold_expression 'I > 2\s(I)'
_cod_data_source_file dj2006sup1.cif
_cod_data_source_block I
_cod_original_sg_symbol_H-M 'P 21/c'
_cod_database_code 2243385
_shelx_space_group_comment
;
The symmetry employed for this shelxl refinement is uniquely defined
by the following loop, which should always be used as a source of
symmetry information in preference to the above space-group names.
They are only intended as comments.
;
_shelx_estimated_absorpt_t_min 0.970
_shelx_estimated_absorpt_t_max 0.992

loop_
_space_group_symop_operation_xyz
'x, y, z'
'-x, y+1/2, -z+1/2'
'-x, -y, -z'
'x, -y-1/2, z-1/2'

loop_
_atom_site_type_symbol
_atom_site_label
_atom_site_fract_x
_atom_site_fract_y
_atom_site_fract_z
_atom_site_U_iso_or_equiv
_atom_site_adp_type
_atom_site_calc_flag
_atom_site_occupancy
_atom_site_disorder_assembly
_atom_site_disorder_group
O O1 -0.15231(15) 0.11464(4) 0.48898(14) 0.0359(3) Uani d 1 . .
O O2 0.47503(17) 0.23289(4) 0.44354(15) 0.0389(3) Uani d 1 . .
N N1 0.17336(17) 0.10517(4) 0.72612(15) 0.0239(3) Uani d 1 . .
C C1 0.1701(2) 0.14010(5) 0.59863(18) 0.0240(4) Uani d 1 . .
C C2 0.0023(2) 0.14458(5) 0.4777(2) 0.0274(4) Uani d 1 . .
C C3 -0.0050(2) 0.17837(6) 0.3529(2) 0.0320(4) Uani d 1 . .
H H3 -0.120713 0.181465 0.271592 0.038 Uiso calc 1 . .
C C4 0.1545(2) 0.20752(6) 0.3461(2) 0.0326(4) Uani d 1 . .
H H4 0.148437 0.230424 0.259885 0.039 Uiso calc 1 . .
C C5 0.3219(2) 0.20347(5) 0.4637(2) 0.0286(4) Uani d 1 . .
C C6 0.3285(2) 0.17020(5) 0.58934(19) 0.0264(4) Uani d 1 . .
H H6 0.443892 0.167808 0.671343 0.032 Uiso calc 1 . .
C C7 -0.3053(2) 0.11190(7) 0.3485(2) 0.0420(5) Uani d 1 . .
H H7C -0.398183 0.086893 0.366432 0.063 Uiso calc 1 . .
H H7B -0.248449 0.104630 0.248721 0.063 Uiso calc 1 . .
H H7A -0.374711 0.142279 0.333365 0.063 Uiso calc 1 . .
C C8 0.6384(3) 0.23518(6) 0.5748(2) 0.0407(5) Uani d 1 . .
H H8A 0.703032 0.204187 0.588607 0.061 Uiso calc 1 . .
H H8B 0.592985 0.244041 0.678454 0.061 Uiso calc 1 . .
H H8C 0.732223 0.258909 0.548061 0.061 Uiso calc 1 . .
C C9 0.1554(2) 0.12313(5) 0.89467(19) 0.0269(4) Uani d 1 . .
C C10 0.0977(2) 0.08181(6) 0.9977(2) 0.0342(4) Uani d 1 . .
H H10A 0.103522 0.092378 1.114443 0.041 Uiso calc 1 . .
H H10B -0.040201 0.072692 0.954118 0.041 Uiso calc 1 . .
C C11 0.2287(2) 0.03873(6) 0.9958(2) 0.0381(5) Uani d 1 . .
H H11A 0.365874 0.046683 1.046272 0.046 Uiso calc 1 . .
H H11B 0.182345 0.012857 1.061593 0.046 Uiso calc 1 . .
C C12 0.2215(3) 0.02299(6) 0.8172(2) 0.0364(4) Uani d 1 . .
H H12B 0.084985 0.013326 0.770843 0.044 Uiso calc 1 . .
H H12A 0.307259 -0.005084 0.815714 0.044 Uiso calc 1 . .
C C13 0.2870(2) 0.06129(5) 0.7049(2) 0.0294(4) Uani d 1 . .
C C14 -0.0136(2) 0.15863(6) 0.8748(2) 0.0352(4) Uani d 1 . .
H H14C -0.039727 0.167933 0.985055 0.053 Uiso calc 1 . .
H H14B -0.132032 0.144135 0.810935 0.053 Uiso calc 1 . .
H H14A 0.022371 0.186676 0.815626 0.053 Uiso calc 1 . .
C C15 0.3403(2) 0.14765(6) 0.9888(2) 0.0361(4) Uani d 1 . .
H H15C 0.316036 0.157724 1.098873 0.054 Uiso calc 1 . .
H H15B 0.371277 0.175361 0.925566 0.054 Uiso calc 1 . .
H H15A 0.451420 0.125506 1.002183 0.054 Uiso calc 1 . .
C C16 0.5112(2) 0.06636(6) 0.7429(2) 0.0350(4) Uani d 1 . .
H H16C 0.572685 0.036915 0.713805 0.053 Uiso calc 1 . .
H H16B 0.552574 0.072901 0.861923 0.053 Uiso calc 1 . .
H H16A 0.552219 0.092519 0.677366 0.053 Uiso calc 1 . .
C C17 0.2301(2) 0.04478(6) 0.5248(2) 0.0387(5) Uani d 1 . .
H H17A 0.280543 0.067303 0.450547 0.058 Uiso calc 1 . .
H H17B 0.086213 0.042978 0.495777 0.058 Uiso calc 1 . .
H H17C 0.287008 0.013449 0.512256 0.058 Uiso calc 1 . .

loop_
_atom_site_aniso_label
_atom_site_aniso_U_11
_atom_site_aniso_U_22
_atom_site_aniso_U_33
_atom_site_aniso_U_12
_atom_site_aniso_U_13
_atom_site_aniso_U_23
O1 0.0285(6) 0.0478(7) 0.0295(7) -0.0066(5) -0.0007(5) 0.0043(6)
O2 0.0453(7) 0.0328(7) 0.0391(7) -0.0084(6) 0.0085(6) 0.0091(6)
N1 0.0296(7) 0.0217(7) 0.0205(7) 0.0021(6) 0.0045(6) 0.0027(6)
C1 0.0292(9) 0.0225(8) 0.0210(9) 0.0038(7) 0.0058(7) -0.0006(7)
C2 0.0276(9) 0.0319(9) 0.0233(9) 0.0011(7) 0.0063(8) -0.0023(7)
C3 0.0353(10) 0.0384(10) 0.0218(9) 0.0095(8) 0.0032(8) 0.0026(8)
C4 0.0465(11) 0.0275(9) 0.0256(9) 0.0094(8) 0.0111(9) 0.0059(7)
C5 0.0362(9) 0.0229(8) 0.0283(9) 0.0011(7) 0.0098(8) 0.0005(7)
C6 0.0304(9) 0.0230(8) 0.0251(8) 0.0027(7) 0.0024(7) -0.0004(7)
C7 0.0308(10) 0.0594(12) 0.0329(10) -0.0019(9) -0.0032(8) -0.0076(9)
C8 0.0476(11) 0.0392(11) 0.0374(11) -0.0115(9) 0.0136(10) -0.0044(8)
C9 0.0334(9) 0.0276(9) 0.0197(8) 0.0020(7) 0.0045(7) 0.0017(7)
C10 0.0368(10) 0.0400(10) 0.0266(9) 0.0011(8) 0.0082(8) 0.0080(8)
C11 0.0397(10) 0.0337(10) 0.0409(11) 0.0013(8) 0.0068(9) 0.0146(8)
C12 0.0379(10) 0.0248(9) 0.0472(11) 0.0019(8) 0.0088(9) 0.0065(8)
C13 0.0318(9) 0.0225(8) 0.0340(10) 0.0007(7) 0.0063(8) 0.0014(7)
C14 0.0428(10) 0.0355(10) 0.0284(10) 0.0095(8) 0.0093(8) 0.0006(8)
C15 0.0427(10) 0.0369(10) 0.0270(9) -0.0030(8) 0.0010(8) -0.0032(8)
C16 0.0343(9) 0.0309(9) 0.0403(10) 0.0064(8) 0.0076(8) 0.0036(8)
C17 0.0426(11) 0.0301(9) 0.0437(11) 0.0007(8) 0.0085(9) -0.0079(9)

loop_
_atom_type_symbol
_atom_type_description
_atom_type_scat_dispersion_real
_atom_type_scat_dispersion_imag
_atom_type_scat_source
C C 0.0033 0.0016 'International Tables Vol C Tables 4.2.6.8 and 6.1.1.4'
H H 0.0000 0.0000 'International Tables Vol C Tables 4.2.6.8 and 6.1.1.4'
N N 0.0061 0.0033 'International Tables Vol C Tables 4.2.6.8 and 6.1.1.4'
O O 0.0106 0.0060 'International Tables Vol C Tables 4.2.6.8 and 6.1.1.4'

loop_
_geom_angle_atom_site_label_1
_geom_angle_atom_site_label_2
_geom_angle_atom_site_label_3
_geom_angle_site_symmetry_1
_geom_angle_site_symmetry_3
_geom_angle
_geom_angle_publ_flag
C2 O1 C7 . . 117.22(13) ?
C5 O2 C8 . . 117.75(13) ?
C1 N1 C9 . . 116.13(11) ?
C1 N1 C13 . . 115.76(12) ?
C9 N1 C13 . . 121.11(11) ?
C2 C1 C6 . . 118.02(14) ?
C2 C1 N1 . . 119.07(14) ?
C6 C1 N1 . . 122.90(13) ?
O1 C2 C3 . . 122.57(14) ?
O1 C2 C1 . . 117.18(14) ?
C3 C2 C1 . . 120.24(15) ?
C4 C3 C2 . . 120.51(15) ?
C4 C3 H3 . . 119.7 ?
C2 C3 H3 . . 119.7 ?
C5 C4 C3 . . 120.13(15) ?
C5 C4 H4 . . 119.9 ?
C3 C4 H4 . . 119.9 ?
O2 C5 C4 . . 115.91(14) ?
O2 C5 C6 . . 124.65(14) ?
C4 C5 C6 . . 119.42(15) ?
C5 C6 C1 . . 121.67(14) ?
C5 C6 H6 . . 119.2 ?
C1 C6 H6 . . 119.2 ?
O1 C7 H7C . . 109.5 ?
O1 C7 H7B . . 109.5 ?
H7C C7 H7B . . 109.5 ?
O1 C7 H7A . . 109.5 ?
H7C C7 H7A . . 109.5 ?
H7B C7 H7A . . 109.5 ?
O2 C8 H8A . . 109.5 ?
O2 C8 H8B . . 109.5 ?
H8A C8 H8B . . 109.5 ?
O2 C8 H8C . . 109.5 ?
H8A C8 H8C . . 109.5 ?
H8B C8 H8C . . 109.5 ?
N1 C9 C14 . . 107.86(12) ?
N1 C9 C10 . . 108.36(12) ?
C14 C9 C10 . . 107.30(14) ?
N1 C9 C15 . . 115.10(13) ?
C14 C9 C15 . . 108.04(13) ?
C10 C9 C15 . . 109.90(13) ?
C11 C10 C9 . . 113.44(14) ?
C11 C10 H10A . . 108.9 ?
C9 C10 H10A . . 108.9 ?
C11 C10 H10B . . 108.9 ?
C9 C10 H10B . . 108.9 ?
H10A C10 H10B . . 107.7 ?
C12 C11 C10 . . 108.78(14) ?
C12 C11 H11A . . 109.9 ?
C10 C11 H11A . . 109.9 ?
C12 C11 H11B . . 109.9 ?
C10 C11 H11B . . 109.9 ?
H11A C11 H11B . . 108.3 ?
C11 C12 C13 . . 113.56(14) ?
C11 C12 H12B . . 108.9 ?
C13 C12 H12B . . 108.9 ?
C11 C12 H12A . . 108.9 ?
C13 C12 H12A . . 108.9 ?
H12B C12 H12A . . 107.7 ?
N1 C13 C17 . . 108.08(12) ?
N1 C13 C16 . . 115.46(12) ?
C17 C13 C16 . . 108.10(14) ?
N1 C13 C12 . . 107.81(13) ?
C17 C13 C12 . . 107.65(13) ?
C16 C13 C12 . . 109.49(13) ?
C9 C14 H14C . . 109.5 ?
C9 C14 H14B . . 109.5 ?
H14C C14 H14B . . 109.5 ?
C9 C14 H14A . . 109.5 ?
H14C C14 H14A . . 109.5 ?
H14B C14 H14A . . 109.5 ?
C9 C15 H15C . . 109.5 ?
C9 C15 H15B . . 109.5 ?
H15C C15 H15B . . 109.5 ?
C9 C15 H15A . . 109.5 ?
H15C C15 H15A . . 109.5 ?
H15B C15 H15A . . 109.5 ?
C13 C16 H16C . . 109.5 ?
C13 C16 H16B . . 109.5 ?
H16C C16 H16B . . 109.5 ?
C13 C16 H16A . . 109.5 ?
H16C C16 H16A . . 109.5 ?
H16B C16 H16A . . 109.5 ?
C13 C17 H17A . . 109.5 ?
C13 C17 H17B . . 109.5 ?
H17A C17 H17B . . 109.5 ?
C13 C17 H17C . . 109.5 ?
H17A C17 H17C . . 109.5 ?
H17B C17 H17C . . 109.5 ?

loop_
_geom_bond_atom_site_label_1
_geom_bond_atom_site_label_2
_geom_bond_site_symmetry_2
_geom_bond_distance
_geom_bond_publ_flag
O1 C2 . 1.3743(19) ?
O1 C7 . 1.4204(18) ?
O2 C5 . 1.3732(19) ?
O2 C8 . 1.416(2) ?
N1 C1 . 1.4293(19) ?
N1 C9 . 1.4867(19) ?
N1 C13 . 1.4908(19) ?
C1 C2 . 1.392(2) ?
C1 C6 . 1.394(2) ?
C2 C3 . 1.388(2) ?
C3 C4 . 1.381(2) ?
C3 H3 . 0.9500 ?
C4 C5 . 1.374(2) ?
C4 H4 . 0.9500 ?
C5 C6 . 1.384(2) ?
C6 H6 . 0.9500 ?
C7 H7C . 0.9800 ?
C7 H7B . 0.9800 ?
C7 H7A . 0.9800 ?
C8 H8A . 0.9800 ?
C8 H8B . 0.9800 ?
C8 H8C . 0.9800 ?
C9 C14 . 1.524(2) ?
C9 C10 . 1.528(2) ?
C9 C15 . 1.536(2) ?
C10 C11 . 1.516(2) ?
C10 H10A . 0.9900 ?
C10 H10B . 0.9900 ?
C11 C12 . 1.513(2) ?
C11 H11A . 0.9900 ?
C11 H11B . 0.9900 ?
C12 C13 . 1.532(2) ?
C12 H12B . 0.9900 ?
C12 H12A . 0.9900 ?
C13 C17 . 1.526(2) ?
C13 C16 . 1.529(2) ?
C14 H14C . 0.9800 ?
C14 H14B . 0.9800 ?
C14 H14A . 0.9800 ?
C15 H15C . 0.9800 ?
C15 H15B . 0.9800 ?
C15 H15A . 0.9800 ?
C16 H16C . 0.9800 ?
C16 H16B . 0.9800 ?
C16 H16A . 0.9800 ?
C17 H17A . 0.9800 ?
C17 H17B . 0.9800 ?
C17 H17C . 0.9800 ?

loop_
_geom_hbond_atom_site_label_D
_geom_hbond_atom_site_label_H
_geom_hbond_atom_site_label_A
_geom_hbond_site_symmetry_A
_geom_hbond_distance_DH
_geom_hbond_distance_HA
_geom_hbond_distance_DA
_geom_hbond_angle_DHA
_geom_hbond_publ_flag
C8 H8B O2 4_566 0.98 2.51 3.495(2) 180 yes

loop_
_geom_torsion_atom_site_label_1
_geom_torsion_atom_site_label_2
_geom_torsion_atom_site_label_3
_geom_torsion_atom_site_label_4
_geom_torsion_site_symmetry_1
_geom_torsion_site_symmetry_2
_geom_torsion_site_symmetry_3
_geom_torsion_site_symmetry_4
_geom_torsion
_geom_torsion_publ_flag
C9 N1 C1 C2 . . . . -106.25(16) ?
C13 N1 C1 C2 . . . . 102.61(16) ?
C9 N1 C1 C6 . . . . 73.77(19) ?
C13 N1 C1 C6 . . . . -77.38(18) ?
C7 O1 C2 C3 . . . . 13.5(2) ?
C7 O1 C2 C1 . . . . -166.84(14) ?
C6 C1 C2 O1 . . . . -179.96(14) ?
N1 C1 C2 O1 . . . . 0.1(2) ?
C6 C1 C2 C3 . . . . -0.3(2) ?
N1 C1 C2 C3 . . . . 179.71(14) ?
O1 C2 C3 C4 . . . . -179.64(15) ?
C1 C2 C3 C4 . . . . 0.7(2) ?
C2 C3 C4 C5 . . . . -0.4(2) ?
C8 O2 C5 C4 . . . . 170.51(15) ?
C8 O2 C5 C6 . . . . -11.2(2) ?
C3 C4 C5 O2 . . . . 177.94(15) ?
C3 C4 C5 C6 . . . . -0.4(2) ?
O2 C5 C6 C1 . . . . -177.36(15) ?
C4 C5 C6 C1 . . . . 0.9(2) ?
C2 C1 C6 C5 . . . . -0.5(2) ?
N1 C1 C6 C5 . . . . 179.49(14) ?
C1 N1 C9 C14 . . . . 46.76(17) ?
C13 N1 C9 C14 . . . . -163.75(13) ?
C1 N1 C9 C10 . . . . 162.62(12) ?
C13 N1 C9 C10 . . . . -47.89(17) ?
C1 N1 C9 C15 . . . . -73.91(16) ?
C13 N1 C9 C15 . . . . 75.58(17) ?
N1 C9 C10 C11 . . . . 50.81(17) ?
C14 C9 C10 C11 . . . . 167.03(14) ?
C15 C9 C10 C11 . . . . -75.74(17) ?
C9 C10 C11 C12 . . . . -57.94(18) ?
C10 C11 C12 C13 . . . . 58.42(18) ?
C1 N1 C13 C17 . . . . -46.30(16) ?
C9 N1 C13 C17 . . . . 164.11(13) ?
C1 N1 C13 C16 . . . . 74.85(17) ?
C9 N1 C13 C16 . . . . -74.74(18) ?
C1 N1 C13 C12 . . . . -162.40(12) ?
C9 N1 C13 C12 . . . . 48.01(17) ?
C11 C12 C13 N1 . . . . -51.42(17) ?
C11 C12 C13 C17 . . . . -167.79(14) ?
C11 C12 C13 C16 . . . . 74.93(18) ?

_cod_database_fobs_code 2243385
